data_1560057
loop_
_publ_author_name
'Rajkumar, Madhu'
'Desiraju, Gautam R.'

_publ_section_title
;
 Quaternary and quinary molecular solids based on structural inequivalence
 and combinatorial approaches: 2-nitroresorcinol and
 4,6-dichlororesorcinol
;
_journal_issue 2
_journal_name_full IUCrJ
_journal_page_first 178
_journal_page_last 185
_journal_paper_doi 10.1107/S2052252520016589
_journal_volume 8
_journal_year 2021
_chemical_formula_sum 'C22 H23 N3 O4 S2'
_chemical_formula_weight 457.55
_space_group_crystal_system triclinic
_space_group_IT_number 2
_space_group_name_Hall '-P 1'
_space_group_name_H-M_alt 'P -1'
_atom_sites_solution_hydrogens geom
_audit_creation_method SHELXL-2018/3
_cell_angle_alpha 87.883(6)
_cell_angle_beta 78.725(6)
_cell_angle_gamma 65.728(5)
_cell_formula_units_Z 2
_cell_length_a 7.6512(11)
_cell_length_b 8.9495(13)
_cell_length_c 18.121(3)
_cell_measurement_reflns_used 9432
_cell_measurement_temperature 150(2)
_cell_measurement_theta_max 27.7
_cell_measurement_theta_min 3.0
_cell_volume 1108.0(3)
_computing_structure_refinement 'SHELXL-2018/3 (Sheldrick, 2018)'
_computing_structure_solution 'SHELXT 2014/5 (Sheldrick, 2014)'
_diffrn_ambient_temperature 150(2)
_diffrn_measured_fraction_theta_full 0.997
_diffrn_measured_fraction_theta_max 0.995
_diffrn_measurement_device_type 'Rigaku Mercury375R (2x2 bin mode)'
_diffrn_measurement_method 'profile data from \w-scans'
_diffrn_radiation_type MoK\a
_diffrn_radiation_wavelength 0.71075
_diffrn_reflns_av_R_equivalents 0.0385
_diffrn_reflns_av_unetI/netI 0.0504
_diffrn_reflns_Laue_measured_fraction_full 0.997
_diffrn_reflns_Laue_measured_fraction_max 0.995
_diffrn_reflns_limit_h_max 9
_diffrn_reflns_limit_h_min -9
_diffrn_reflns_limit_k_max 11
_diffrn_reflns_limit_k_min -11
_diffrn_reflns_limit_l_max 23
_diffrn_reflns_limit_l_min -23
_diffrn_reflns_number 11118
_diffrn_reflns_point_group_measured_fraction_full 0.997
_diffrn_reflns_point_group_measured_fraction_max 0.995
_diffrn_reflns_theta_full 25.242
_diffrn_reflns_theta_max 27.481
_diffrn_reflns_theta_min 3.038
_diffrn_source 'Sealed Tube'
_exptl_absorpt_coefficient_mu 0.274
_exptl_absorpt_correction_T_max 1.000
_exptl_absorpt_correction_T_min 0.805
_exptl_absorpt_correction_type multi-scan
_exptl_absorpt_process_details 'Jacobson, R. (1998) Private communication'
_exptl_crystal_colour Colorless
_exptl_crystal_density_diffrn 1.371
_exptl_crystal_description Block
_exptl_crystal_F_000 480
_exptl_crystal_size_max 0.200
_exptl_crystal_size_mid 0.200
_exptl_crystal_size_min 0.200
_refine_diff_density_max 0.929
_refine_diff_density_min -0.786
_refine_diff_density_rms 0.089
_refine_ls_extinction_method none
_refine_ls_goodness_of_fit_ref 1.066
_refine_ls_hydrogen_treatment constr
_refine_ls_matrix_type full
_refine_ls_number_parameters 286
_refine_ls_number_reflns 5059
_refine_ls_number_restraints 0
_refine_ls_restrained_S_all 1.066
_refine_ls_R_factor_all 0.0892
_refine_ls_R_factor_gt 0.0671
_refine_ls_shift/su_max 0.000
_refine_ls_shift/su_mean 0.000
_refine_ls_structure_factor_coef Fsqd
_refine_ls_weighting_details 'w=1/[\s^2^(Fo^2^)+(0.1022P)^2^+1.3547P] where P=(Fo^2^+2Fc^2^)/3'
_refine_ls_weighting_scheme calc
_refine_ls_wR_factor_gt 0.1878
_refine_ls_wR_factor_ref 0.2055
_reflns_Friedel_coverage 0.000
_reflns_number_gt 3698
_reflns_number_total 5059
_reflns_threshold_expression 'I > 2\s(I)'
_cod_data_source_file yc5029.cif
_cod_data_source_block 17NRE-TMP-22TBP
_cod_depositor_comments
;
The following automatic conversions were performed:

data item '_exptl_absorpt_correction_type' value 'Multi-scan' was
changed to 'multi-scan' in accordance with the
/home/data/users/saulius/crontab/automatic-downloads/rss-feeds/IUCr/lib/dictionaries/cif_core.dic
dictionary named 'cif_core.dic' version 2.4.2 last updated on
2011-04-26.

Automatic conversion script
Id: cif_fix_values 7556 2019-12-06 15:28:31Z antanas 

 Adding full bibliography for 1560041--1560072.cif.
;
_cod_database_code 1560057
_shelx_shelxl_version_number 2018/3
_shelx_space_group_comment
;
The symmetry employed for this shelxl refinement is uniquely defined
by the following loop, which should always be used as a source of
symmetry information in preference to the above space-group names.
They are only intended as comments.
;
_shelx_estimated_absorpt_t_min 0.947
_shelx_estimated_absorpt_t_max 0.947

loop_
_space_group_symop_operation_xyz
'x, y, z'
'-x, -y, -z'

loop_
_atom_site_label
_atom_site_type_symbol
_atom_site_fract_x
_atom_site_fract_y
_atom_site_fract_z
_atom_site_U_iso_or_equiv
_atom_site_adp_type
_atom_site_occupancy
_atom_site_site_symmetry_order
_atom_site_calc_flag
_atom_site_refinement_flags_posn
_atom_site_refinement_flags_adp
_atom_site_refinement_flags_occupancy
_atom_site_disorder_assembly
_atom_site_disorder_group
S2 S 1.09372(13) -0.15221(11) 0.59467(5) 0.0363(3) Uani 1 1 d . . . . .
S1 S 0.77371(16) 0.24729(13) 1.00457(7) 0.0509(3) Uani 1 1 d . . . . .
O1 O 0.3983(3) 0.3740(3) 0.64814(13) 0.0288(5) Uani 1 1 d . . . . .
H1 H 0.401961 0.314966 0.613782 0.043 Uiso 1 1 calc R U . . .
O2 O -0.0179(3) 0.7223(3) 0.85409(12) 0.0285(5) Uani 1 1 d . . . . .
H2 H -0.129666 0.758699 0.878993 0.043 Uiso 1 1 calc R U . . .
O4 O 0.4648(3) 0.4560(3) 0.79685(15) 0.0378(6) Uani 1 1 d . . . . .
N2 N 0.3433(3) 0.5694(3) 0.77070(13) 0.0195(5) Uani 1 1 d . . . . .
N1 N 0.6362(3) 0.8868(3) 0.94558(13) 0.0184(5) Uani 1 1 d . . . . .
O3 O 0.3512(4) 0.7021(3) 0.76095(17) 0.0431(7) Uani 1 1 d . . . . .
N3 N 0.4442(3) 0.1301(3) 0.55041(13) 0.0219(5) Uani 1 1 d . . . . .
C20 C 1.0204(4) 0.0623(3) 0.89161(16) 0.0204(6) Uani 1 1 d . . . . .
H20 H 1.118317 -0.025764 0.861618 0.024 Uiso 1 1 calc R U . . .
C2 C 0.1796(4) 0.5466(3) 0.75046(15) 0.0171(5) Uani 1 1 d . . . . .
C9 C 0.5137(4) 1.0333(3) 0.92630(16) 0.0197(6) Uani 1 1 d . . . . .
C1 C -0.0056(4) 0.6289(3) 0.79521(16) 0.0196(6) Uani 1 1 d . . . . .
C8 C 0.6242(4) 0.8510(3) 1.01825(15) 0.0187(6) Uani 1 1 d . . . . .
C6 C -0.1620(4) 0.6081(3) 0.77621(16) 0.0214(6) Uani 1 1 d . . . . .
H6 H -0.287371 0.660846 0.804963 0.026 Uiso 1 1 calc R U . . .
C3 C 0.2144(4) 0.4446(3) 0.68839(16) 0.0209(6) Uani 1 1 d . . . . .
C13 C 0.4317(4) 0.1561(4) 0.47811(16) 0.0226(6) Uani 1 1 d . . . . .
C12 C 0.5110(4) -0.0244(4) 0.57306(16) 0.0227(6) Uani 1 1 d . . . . .
C4 C 0.0552(4) 0.4263(4) 0.66999(17) 0.0247(6) Uani 1 1 d . . . . .
H4 H 0.072658 0.359818 0.628518 0.030 Uiso 1 1 calc R U . . .
C5 C -0.1288(4) 0.5080(4) 0.71407(17) 0.0236(6) Uani 1 1 d . . . . .
H5 H -0.234087 0.495167 0.701443 0.028 Uiso 1 1 calc R U . . .
C16 C 0.8646(5) 0.1493(4) 0.58579(18) 0.0286(7) Uani 1 1 d . . . . .
H16 H 0.792347 0.249906 0.567610 0.034 Uiso 1 1 calc R U . . .
C7 C 0.7596(4) 0.6845(4) 1.03695(17) 0.0260(6) Uani 1 1 d . . . . .
H7A H 0.832741 0.619946 0.991235 0.039 Uiso 1 1 calc R U . . .
H7B H 0.684922 0.631526 1.066419 0.039 Uiso 1 1 calc R U . . .
H7C H 0.848053 0.695277 1.065196 0.039 Uiso 1 1 calc R U . . .
C15 C 0.9822(4) 0.0104(4) 0.54077(18) 0.0257(6) Uani 1 1 d . . . . .
C17 C 0.8665(5) 0.1210(4) 0.6639(2) 0.0326(7) Uani 1 1 d . . . . .
H17 H 0.793850 0.201264 0.702255 0.039 Uiso 1 1 calc R U . . .
C10 C 0.5312(5) 1.0644(4) 0.84435(17) 0.0302(7) Uani 1 1 d . . . . .
H10A H 0.636932 0.971850 0.816076 0.045 Uiso 1 1 calc R U . . .
H10B H 0.556333 1.160698 0.835004 0.045 Uiso 1 1 calc R U . . .
H10C H 0.411405 1.080673 0.829204 0.045 Uiso 1 1 calc R U . . .
C18 C 0.9843(5) -0.0340(4) 0.6762(2) 0.0339(7) Uani 1 1 d . . . . .
H18 H 1.003702 -0.072142 0.723678 0.041 Uiso 1 1 calc R U . . .
C11 C 0.5196(5) -0.0479(4) 0.65492(17) 0.0329(7) Uani 1 1 d . . . . .
H11A H 0.490447 0.055316 0.679365 0.049 Uiso 1 1 calc R U . . .
H11B H 0.648268 -0.124784 0.659618 0.049 Uiso 1 1 calc R U . . .
H11C H 0.425508 -0.089300 0.678130 0.049 Uiso 1 1 calc R U . . .
C14 C 0.3532(5) 0.3308(4) 0.4552(2) 0.0363(8) Uani 1 1 d . . . . .
H14A H 0.320684 0.403131 0.498395 0.054 Uiso 1 1 calc R U . . .
H14B H 0.238248 0.354230 0.434975 0.054 Uiso 1 1 calc R U . . .
H14C H 0.450652 0.346831 0.417641 0.054 Uiso 1 1 calc R U . . .
C19 C 0.9611(5) 0.0636(4) 0.9744(2) 0.0327(7) Uani 1 1 d . . . . .
C22 C 0.7748(7) 0.3176(5) 0.9174(3) 0.0617(14) Uani 1 1 d . . . . .
H22 H 0.689373 0.421302 0.906609 0.074 Uiso 1 1 calc R U . . .
C21 C 0.9102(9) 0.2096(7) 0.8658(3) 0.0670(15) Uani 1 1 d . . . . .
H21 H 0.929119 0.232568 0.815078 0.080 Uiso 1 1 calc R U . . .

loop_
_atom_site_aniso_label
_atom_site_aniso_U_11
_atom_site_aniso_U_22
_atom_site_aniso_U_33
_atom_site_aniso_U_23
_atom_site_aniso_U_13
_atom_site_aniso_U_12
S2 0.0316(4) 0.0284(4) 0.0374(5) 0.0073(3) -0.0046(3) -0.0022(3)
S1 0.0463(6) 0.0443(6) 0.0662(7) 0.0113(5) -0.0213(5) -0.0189(5)
O1 0.0197(10) 0.0316(12) 0.0296(12) -0.0168(9) 0.0050(8) -0.0081(9)
O2 0.0180(10) 0.0364(13) 0.0264(11) -0.0162(9) 0.0044(8) -0.0090(9)
O4 0.0313(12) 0.0367(13) 0.0522(15) 0.0196(11) -0.0229(11) -0.0157(11)
N2 0.0152(11) 0.0206(12) 0.0189(12) -0.0004(9) -0.0003(9) -0.0047(9)
N1 0.0172(11) 0.0172(11) 0.0180(12) -0.0030(9) 0.0000(9) -0.0054(9)
O3 0.0330(13) 0.0276(13) 0.079(2) 0.0135(13) -0.0216(13) -0.0184(11)
N3 0.0209(12) 0.0235(12) 0.0184(12) -0.0039(9) -0.0013(9) -0.0070(10)
C20 0.0359(16) 0.0151(13) 0.0201(13) -0.0007(10) -0.0077(12) -0.0192(12)
C2 0.0134(12) 0.0179(13) 0.0187(13) 0.0005(10) -0.0020(10) -0.0058(10)
C9 0.0193(13) 0.0195(13) 0.0199(14) -0.0024(11) -0.0016(10) -0.0082(11)
C1 0.0180(13) 0.0164(13) 0.0204(14) -0.0023(10) -0.0003(10) -0.0043(10)
C8 0.0150(12) 0.0178(13) 0.0205(14) -0.0024(10) -0.0016(10) -0.0045(10)
C6 0.0137(12) 0.0201(14) 0.0258(15) -0.0008(11) -0.0004(11) -0.0038(11)
C3 0.0167(13) 0.0201(14) 0.0218(14) -0.0021(11) 0.0012(10) -0.0055(11)
C13 0.0219(14) 0.0238(15) 0.0203(14) 0.0007(11) -0.0036(11) -0.0078(11)
C12 0.0210(14) 0.0287(15) 0.0187(14) 0.0009(12) -0.0031(11) -0.0107(12)
C4 0.0236(14) 0.0259(15) 0.0237(15) -0.0083(12) -0.0018(11) -0.0097(12)
C5 0.0192(13) 0.0247(15) 0.0280(15) 0.0011(12) -0.0059(11) -0.0094(12)
C16 0.0267(15) 0.0244(15) 0.0343(17) 0.0014(13) -0.0067(13) -0.0099(13)
C7 0.0240(15) 0.0206(14) 0.0270(16) -0.0001(12) -0.0051(12) -0.0026(12)
C15 0.0187(14) 0.0252(15) 0.0331(17) 0.0067(12) -0.0069(12) -0.0085(12)
C17 0.0359(18) 0.0313(17) 0.0335(18) 0.0006(14) -0.0058(14) -0.0170(14)
C10 0.0334(17) 0.0317(17) 0.0190(15) 0.0002(12) -0.0023(12) -0.0082(14)
C18 0.0335(17) 0.0350(18) 0.0341(18) 0.0073(14) -0.0070(14) -0.0153(15)
C11 0.0452(19) 0.0401(19) 0.0172(15) 0.0020(13) -0.0089(13) -0.0203(16)
C14 0.044(2) 0.0275(17) 0.0332(18) 0.0019(14) -0.0116(15) -0.0086(15)
C19 0.0405(18) 0.0281(17) 0.0420(19) 0.0093(14) -0.0223(15) -0.0208(15)
C22 0.067(3) 0.037(2) 0.107(4) 0.029(3) -0.063(3) -0.028(2)
C21 0.119(5) 0.069(3) 0.054(3) 0.029(3) -0.053(3) -0.066(4)

loop_
_atom_type_symbol
_atom_type_description
_atom_type_scat_dispersion_real
_atom_type_scat_dispersion_imag
_atom_type_scat_source
C C 0.0033 0.0016 'International Tables Vol C Tables 4.2.6.8 and 6.1.1.4'
H H 0.0000 0.0000 'International Tables Vol C Tables 4.2.6.8 and 6.1.1.4'
N N 0.0061 0.0033 'International Tables Vol C Tables 4.2.6.8 and 6.1.1.4'
O O 0.0106 0.0060 'International Tables Vol C Tables 4.2.6.8 and 6.1.1.4'
S S 0.1246 0.1234 'International Tables Vol C Tables 4.2.6.8 and 6.1.1.4'

loop_
_geom_angle_atom_site_label_1
_geom_angle_atom_site_label_2
_geom_angle_atom_site_label_3
_geom_angle
_geom_angle_site_symmetry_1
_geom_angle_site_symmetry_3
_geom_angle_publ_flag
C18 S2 C15 92.07(16) . . ?
C22 S1 C19 93.1(2) . . ?
C3 O1 H1 109.5 . . ?
C1 O2 H2 109.5 . . ?
O4 N2 O3 122.8(3) . . ?
O4 N2 C2 118.9(2) . . ?
O3 N2 C2 118.3(2) . . ?
C8 N1 C9 119.6(2) . . ?
C13 N3 C12 119.1(3) . . ?
C21 C20 C19 109.9(3) . . ?
C21 C20 H20 125.0 . . ?
C19 C20 H20 125.0 . . ?
C3 C2 C1 123.0(3) . . ?
C3 C2 N2 119.1(2) . . ?
C1 C2 N2 117.9(2) . . ?
N1 C9 C8 120.4(3) . 2_677 ?
N1 C9 C10 117.1(2) . . ?
C8 C9 C10 122.5(3) 2_677 . ?
O2 C1 C6 125.1(2) . . ?
O2 C1 C2 116.7(2) . . ?
C6 C1 C2 118.2(3) . . ?
N1 C8 C9 120.0(2) . 2_677 ?
N1 C8 C7 117.8(2) . . ?
C9 C8 C7 122.2(3) 2_677 . ?
C5 C6 C1 119.2(3) . . ?
C5 C6 H6 120.4 . . ?
C1 C6 H6 120.4 . . ?
O1 C3 C2 118.0(2) . . ?
O1 C3 C4 124.0(3) . . ?
C2 C3 C4 117.9(2) . . ?
N3 C13 C12 120.4(3) . 2_656 ?
N3 C13 C14 117.5(3) . . ?
C12 C13 C14 122.1(3) 2_656 . ?
N3 C12 C13 120.5(3) . 2_656 ?
N3 C12 C11 117.4(3) . . ?
C13 C12 C11 122.1(3) 2_656 . ?
C5 C4 C3 119.3(3) . . ?
C5 C4 H4 120.3 . . ?
C3 C4 H4 120.3 . . ?
C6 C5 C4 122.4(3) . . ?
C6 C5 H5 118.8 . . ?
C4 C5 H5 118.8 . . ?
C15 C16 C17 112.1(3) . . ?
C15 C16 H16 124.0 . . ?
C17 C16 H16 124.0 . . ?
C8 C7 H7A 109.5 . . ?
C8 C7 H7B 109.5 . . ?
H7A C7 H7B 109.5 . . ?
C8 C7 H7C 109.5 . . ?
H7A C7 H7C 109.5 . . ?
H7B C7 H7C 109.5 . . ?
C16 C15 C15 128.5(4) . 2_756 ?
C16 C15 S2 110.7(2) . . ?
C15 C15 S2 120.8(3) 2_756 . ?
C18 C17 C16 113.0(3) . . ?
C18 C17 H17 123.5 . . ?
C16 C17 H17 123.5 . . ?
C9 C10 H10A 109.5 . . ?
C9 C10 H10B 109.5 . . ?
H10A C10 H10B 109.5 . . ?
C9 C10 H10C 109.5 . . ?
H10A C10 H10C 109.5 . . ?
H10B C10 H10C 109.5 . . ?
C17 C18 S2 112.2(3) . . ?
C17 C18 H18 123.9 . . ?
S2 C18 H18 123.9 . . ?
C12 C11 H11A 109.5 . . ?
C12 C11 H11B 109.5 . . ?
H11A C11 H11B 109.5 . . ?
C12 C11 H11C 109.5 . . ?
H11A C11 H11C 109.5 . . ?
H11B C11 H11C 109.5 . . ?
C13 C14 H14A 109.5 . . ?
C13 C14 H14B 109.5 . . ?
H14A C14 H14B 109.5 . . ?
C13 C14 H14C 109.5 . . ?
H14A C14 H14C 109.5 . . ?
H14B C14 H14C 109.5 . . ?
C19 C19 C20 129.2(4) 2_757 . ?
C19 C19 S1 122.2(4) 2_757 . ?
C20 C19 S1 108.5(2) . . ?
C21 C22 S1 112.7(3) . . ?
C21 C22 H22 123.6 . . ?
S1 C22 H22 123.6 . . ?
C22 C21 C20 115.7(4) . . ?
C22 C21 H21 122.2 . . ?
C20 C21 H21 122.2 . . ?

loop_
_geom_bond_atom_site_label_1
_geom_bond_atom_site_label_2
_geom_bond_distance
_geom_bond_site_symmetry_2
_geom_bond_publ_flag
S2 C18 1.705(4) . ?
S2 C15 1.732(3) . ?
S1 C22 1.678(5) . ?
S1 C19 1.697(4) . ?
O1 C3 1.346(3) . ?
O1 H1 0.8200 . ?
O2 C1 1.345(3) . ?
O2 H2 0.8200 . ?
O4 N2 1.216(3) . ?
N2 O3 1.219(3) . ?
N2 C2 1.463(3) . ?
N1 C8 1.338(4) . ?
N1 C9 1.342(4) . ?
N3 C13 1.337(4) . ?
N3 C12 1.342(4) . ?
C20 C21 1.365(6) . ?
C20 C19 1.479(5) . ?
C20 H20 0.9300 . ?
C2 C3 1.389(4) . ?
C2 C1 1.394(4) . ?
C9 C8 1.400(4) 2_677 ?
C9 C10 1.491(4) . ?
C1 C6 1.390(4) . ?
C8 C7 1.497(4) . ?
C6 C5 1.382(4) . ?
C6 H6 0.9300 . ?
C3 C4 1.396(4) . ?
C13 C12 1.392(4) 2_656 ?
C13 C14 1.502(4) . ?
C12 C11 1.501(4) . ?
C4 C5 1.382(4) . ?
C4 H4 0.9300 . ?
C5 H5 0.9300 . ?
C16 C15 1.374(4) . ?
C16 C17 1.431(5) . ?
C16 H16 0.9300 . ?
C7 H7A 0.9600 . ?
C7 H7B 0.9600 . ?
C7 H7C 0.9600 . ?
C15 C15 1.454(6) 2_756 ?
C17 C18 1.347(5) . ?
C17 H17 0.9300 . ?
C10 H10A 0.9600 . ?
C10 H10B 0.9600 . ?
C10 H10C 0.9600 . ?
C18 H18 0.9300 . ?
C11 H11A 0.9600 . ?
C11 H11B 0.9600 . ?
C11 H11C 0.9600 . ?
C14 H14A 0.9600 . ?
C14 H14B 0.9600 . ?
C14 H14C 0.9600 . ?
C19 C19 1.446(6) 2_757 ?
C22 C21 1.322(8) . ?
C22 H22 0.9300 . ?
C21 H21 0.9300 . ?
